data_1555567
loop_
_publ_author_name
'Luescher, Michael U.'
'Bode, Jeffrey W.'

_publ_section_title
;
 SnAP-eX Reagents for the Synthesis of Exocyclic 3-Amino- and
 3-Alkoxypyrrolidines and Piperidines from Aldehydes.
;
_journal_issue 11
_journal_name_full 'Organic letters'
_journal_page_first 2652
_journal_page_last 2655
_journal_paper_doi 10.1021/acs.orglett.6b01099
_journal_volume 18
_journal_year 2016
_chemical_formula_moiety 'C20 H17 F5 N2 O5'
_chemical_formula_sum 'C20 H17 F5 N2 O5'
_chemical_formula_weight 460.35
_chemical_name_systematic (3-(Methoxymethoxy)-2-(Perfluorophenyl)Piperidin-1-yl)(4-Nitrophenyl)Methanone
_space_group_crystal_system monoclinic
_space_group_IT_number 14
_space_group_name_Hall '-P 2ybc'
_space_group_name_H-M_alt 'P 1 21/c 1'
_atom_sites_solution_hydrogens geom
_atom_sites_solution_primary direct
_audit_creation_date 2016-02-24
_audit_creation_method
;
Olex2 1.2
(compiled 2016.02.19 svn.r3266 for OlexSys, GUI svn.r5155)
;
_cell_angle_alpha 90
_cell_angle_beta 94.022(3)
_cell_angle_gamma 90
_cell_formula_units_Z 4
_cell_length_a 5.7600(6)
_cell_length_b 42.882(4)
_cell_length_c 8.0340(8)
_cell_measurement_reflns_used 9510
_cell_measurement_temperature 100.0(2)
_cell_measurement_theta_max 27.40
_cell_measurement_theta_min 2.59
_cell_volume 1979.5(3)
_computing_cell_refinement 'Bruker SAINT'
_computing_data_collection 'Bruker APEX2'
_computing_data_reduction 'Bruker SAINT'
_computing_molecular_graphics 'Olex2 (Dolomanov et al., 2009)'
_computing_publication_material 'Olex2 (Dolomanov et al., 2009)'
_computing_structure_refinement 'XL (Sheldrick, 2008)'
_computing_structure_solution 'XS (Sheldrick, 2008)'
_diffrn_ambient_temperature 100.0(2)
_diffrn_detector 'Bruker APEX2 area detector'
_diffrn_detector_area_resol_mean 8.33
_diffrn_detector_type 'CCD area detector'
_diffrn_measured_fraction_theta_full 0.999
_diffrn_measured_fraction_theta_max 0.999
_diffrn_measurement_device 'kappa-stage diffractometer'
_diffrn_measurement_device_type 'Bruker/Nonius Kappa Apex2'
_diffrn_measurement_method '\w and \f scans'
_diffrn_radiation_monochromator 'double mirror optics'
_diffrn_radiation_probe x-ray
_diffrn_radiation_type MoK\a
_diffrn_radiation_wavelength 0.71073
_diffrn_reflns_av_R_equivalents 0.0429
_diffrn_reflns_av_unetI/netI 0.0268
_diffrn_reflns_Laue_measured_fraction_full 0.999
_diffrn_reflns_Laue_measured_fraction_max 0.999
_diffrn_reflns_limit_h_max 7
_diffrn_reflns_limit_h_min -7
_diffrn_reflns_limit_k_max 55
_diffrn_reflns_limit_k_min -55
_diffrn_reflns_limit_l_max 10
_diffrn_reflns_limit_l_min -10
_diffrn_reflns_number 34526
_diffrn_reflns_point_group_measured_fraction_full 0.999
_diffrn_reflns_point_group_measured_fraction_max 0.999
_diffrn_reflns_theta_full 25.242
_diffrn_reflns_theta_max 27.588
_diffrn_reflns_theta_min 2.585
_diffrn_source 'microfocus sealed X-ray tube'
_diffrn_source_type 'Incoatec I\ms high brilliance'
_diffrn_standards_number 0
_exptl_absorpt_coefficient_mu 0.141
_exptl_absorpt_correction_T_max 0.7456
_exptl_absorpt_correction_T_min 0.6815
_exptl_absorpt_correction_type multi-scan
_exptl_absorpt_process_details
;
SADABS-2014/5 (Bruker,2014/5) was used for absorption correction.
wR2(int) was 0.0977 before and 0.0526 after correction.
The Ratio of minimum to maximum transmission is 0.9140.
The \l/2 correction factor is 0.00150.
;
_exptl_crystal_colour 'clear colourless'
_exptl_crystal_colour_lustre clear
_exptl_crystal_colour_primary colourless
_exptl_crystal_density_diffrn 1.545
_exptl_crystal_description plate
_exptl_crystal_F_000 944
_exptl_crystal_size_max 0.14
_exptl_crystal_size_mid 0.12
_exptl_crystal_size_min 0.04
_refine_diff_density_max 0.316
_refine_diff_density_min -0.227
_refine_diff_density_rms 0.047
_refine_ls_extinction_method none
_refine_ls_goodness_of_fit_ref 1.033
_refine_ls_hydrogen_treatment constr
_refine_ls_matrix_type full
_refine_ls_number_parameters 290
_refine_ls_number_reflns 4606
_refine_ls_number_restraints 0
_refine_ls_restrained_S_all 1.033
_refine_ls_R_factor_all 0.0478
_refine_ls_R_factor_gt 0.0374
_refine_ls_shift/su_max 0.000
_refine_ls_shift/su_mean 0.000
_refine_ls_structure_factor_coef Fsqd
_refine_ls_weighting_details 'w=1/[\s^2^(Fo^2^)+(0.0298P)^2^+1.1532P] where P=(Fo^2^+2Fc^2^)/3'
_refine_ls_weighting_scheme calc
_refine_ls_wR_factor_gt 0.0814
_refine_ls_wR_factor_ref 0.0864
_reflns_Friedel_coverage 0.000
_reflns_number_gt 3809
_reflns_number_total 4606
_reflns_threshold_expression 'I > 2\s(I)'
_cod_data_source_file ol6b01099_si_004.cif
_cod_data_source_block jb230216_1_1_0m
_cod_database_code 1555567
_shelx_space_group_comment
;
The symmetry employed for this shelxl refinement is uniquely defined
by the following loop, which should always be used as a source of
symmetry information in preference to the above space-group names.
They are only intended as comments.
;
_shelx_estimated_absorpt_t_max 0.994
_shelx_estimated_absorpt_t_min 0.980
_olex2_refinement_description
;
1. Fixed Uiso
 At 1.2 times of:
  All C(H) groups, All C(H,H) groups
 At 1.5 times of:
  All C(H,H,H) groups
2.a Ternary CH refined with riding coordinates:
 C6(H6), C7(H7)
2.b Secondary CH2 refined with riding coordinates:
 C8(H8A,H8B), C10(H10A,H10B), C11(H11A,H11B), C12(H12A,H12B)
2.c Aromatic/amide H refined with riding coordinates:
 C2(H2), C3(H3), C13(H13), C14(H14)
2.d Idealised Me refined as rotating group:
 C9(H9A,H9B,H9C)
;
_shelx_shelxl_version_number 2014/7
_olex2_date_sample_data_collection 2016-02-23
_olex2_date_sample_submission 2016-02-23
_olex2_submission_original_sample_id jb230216_1_1
_olex2_submission_special_instructions 'No special instructions were received'

loop_
_space_group_symop_operation_xyz
'x, y, z'
'-x, y+1/2, -z+1/2'
'-x, -y, -z'
'x, -y-1/2, z-1/2'

loop_
_atom_site_label
_atom_site_type_symbol
_atom_site_fract_x
_atom_site_fract_y
_atom_site_fract_z
_atom_site_U_iso_or_equiv
_atom_site_adp_type
_atom_site_occupancy
_atom_site_site_symmetry_order
_atom_site_calc_flag
_atom_site_refinement_flags_posn
F1 F 1.19996(14) 0.08044(2) 0.57736(10) 0.02099(19) Uani 1 1 d .
F2 F 1.20512(16) 0.02347(2) 0.44066(11) 0.0280(2) Uani 1 1 d .
F3 F 0.84287(18) 0.00406(2) 0.23056(12) 0.0341(2) Uani 1 1 d .
F4 F 0.46639(16) 0.04170(2) 0.16971(11) 0.0292(2) Uani 1 1 d .
F5 F 0.45830(14) 0.09856(2) 0.30439(10) 0.02276(19) Uani 1 1 d .
O1 O 1.7248(2) 0.24644(3) 0.00749(16) 0.0364(3) Uani 1 1 d .
O2 O 0.61442(17) 0.10820(2) 0.74882(12) 0.0181(2) Uani 1 1 d .
O3 O 0.76235(19) 0.06479(2) 0.89807(13) 0.0250(2) Uani 1 1 d .
O4 O 0.84982(17) 0.14355(2) 0.20548(12) 0.0201(2) Uani 1 1 d .
O5 O 1.5149(2) 0.27990(3) 0.13093(17) 0.0380(3) Uani 1 1 d .
N1 N 1.5643(2) 0.25314(3) 0.09353(17) 0.0261(3) Uani 1 1 d .
N2 N 1.00722(19) 0.14481(3) 0.47065(14) 0.0149(2) Uani 1 1 d .
C1 C 1.4210(2) 0.22756(3) 0.15257(17) 0.0183(3) Uani 1 1 d .
C2 C 1.4838(2) 0.19732(3) 0.11947(18) 0.0200(3) Uani 1 1 d .
H2 H 1.6174 0.1930 0.0604 0.024 Uiso 1 1 calc R
C3 C 1.3477(2) 0.17328(3) 0.17435(17) 0.0183(3) Uani 1 1 d .
H3 H 1.3870 0.1523 0.1519 0.022 Uiso 1 1 calc R
C4 C 1.1542(2) 0.17984(3) 0.26197(16) 0.0147(3) Uani 1 1 d .
C5 C 0.9932(2) 0.15425(3) 0.31045(16) 0.0146(3) Uani 1 1 d .
C6 C 0.8213(2) 0.12396(3) 0.52238(16) 0.0147(3) Uani 1 1 d .
H6 H 0.6696 0.1335 0.4812 0.018 Uiso 1 1 calc R
C7 C 0.8258(2) 0.12329(3) 0.71334(16) 0.0154(3) Uani 1 1 d .
H7 H 0.9625 0.1110 0.7604 0.019 Uiso 1 1 calc R
C8 C 0.6299(3) 0.09183(3) 0.90264(17) 0.0215(3) Uani 1 1 d .
H8A H 0.6995 0.1057 0.9911 0.026 Uiso 1 1 calc R
H8B H 0.4711 0.0863 0.9323 0.026 Uiso 1 1 calc R
C9 C 0.6490(3) 0.04064(4) 0.8007(2) 0.0303(4) Uani 1 1 d .
H9A H 0.4946 0.0368 0.8404 0.045 Uiso 1 1 calc GR
H9B H 0.7419 0.0215 0.8114 0.045 Uiso 1 1 calc GR
H9C H 0.6329 0.0470 0.6833 0.045 Uiso 1 1 calc GR
C10 C 1.1766(2) 0.15631(3) 0.60078(17) 0.0191(3) Uani 1 1 d .
H10A H 1.2899 0.1702 0.5505 0.023 Uiso 1 1 calc R
H10B H 1.2631 0.1385 0.6535 0.023 Uiso 1 1 calc R
C11 C 1.0525(3) 0.17411(4) 0.73217(18) 0.0237(3) Uani 1 1 d .
H11A H 1.0052 0.1949 0.6877 0.028 Uiso 1 1 calc R
H11B H 1.1607 0.1773 0.8320 0.028 Uiso 1 1 calc R
C12 C 0.8358(3) 0.15636(3) 0.78247(17) 0.0190(3) Uani 1 1 d .
H12A H 0.8375 0.1555 0.9057 0.023 Uiso 1 1 calc R
H12B H 0.6943 0.1678 0.7407 0.023 Uiso 1 1 calc R
C13 C 1.2298(3) 0.23481(3) 0.24031(19) 0.0216(3) Uani 1 1 d .
H13 H 1.1912 0.2559 0.2622 0.026 Uiso 1 1 calc R
C14 C 1.0967(2) 0.21059(3) 0.29518(18) 0.0203(3) Uani 1 1 d .
H14 H 0.9650 0.2150 0.3560 0.024 Uiso 1 1 calc R
C15 C 0.8300(2) 0.09176(3) 0.44570(16) 0.0156(3) Uani 1 1 d .
C16 C 1.0161(2) 0.07154(3) 0.47670(17) 0.0172(3) Uani 1 1 d .
C17 C 1.0212(3) 0.04223(3) 0.40629(18) 0.0212(3) Uani 1 1 d .
C18 C 0.8372(3) 0.03220(3) 0.30153(18) 0.0233(3) Uani 1 1 d .
C19 C 0.6478(3) 0.05139(4) 0.27018(17) 0.0219(3) Uani 1 1 d .
C20 C 0.6465(2) 0.08060(3) 0.34177(17) 0.0178(3) Uani 1 1 d .

loop_
_atom_site_aniso_label
_atom_site_aniso_U_11
_atom_site_aniso_U_22
_atom_site_aniso_U_33
_atom_site_aniso_U_23
_atom_site_aniso_U_13
_atom_site_aniso_U_12
F1 0.0172(4) 0.0234(5) 0.0220(4) -0.0008(3) -0.0008(3) 0.0000(3)
F2 0.0309(5) 0.0206(5) 0.0336(5) 0.0003(4) 0.0091(4) 0.0057(4)
F3 0.0495(6) 0.0200(5) 0.0337(5) -0.0100(4) 0.0101(4) -0.0087(4)
F4 0.0337(5) 0.0330(5) 0.0205(4) -0.0025(4) -0.0011(4) -0.0177(4)
F5 0.0183(4) 0.0289(5) 0.0205(4) 0.0040(4) -0.0027(3) -0.0037(3)
O1 0.0279(6) 0.0384(7) 0.0438(7) 0.0156(6) 0.0088(5) -0.0094(5)
O2 0.0178(5) 0.0212(5) 0.0160(5) 0.0035(4) 0.0049(4) -0.0020(4)
O3 0.0289(6) 0.0193(5) 0.0264(5) 0.0044(4) -0.0006(4) -0.0015(4)
O4 0.0219(5) 0.0234(5) 0.0149(5) 0.0004(4) 0.0000(4) -0.0057(4)
O5 0.0401(7) 0.0171(6) 0.0554(8) 0.0066(5) -0.0058(6) -0.0084(5)
N1 0.0241(7) 0.0239(7) 0.0292(7) 0.0103(6) -0.0061(6) -0.0076(5)
N2 0.0155(6) 0.0157(6) 0.0134(5) 0.0013(4) 0.0011(4) -0.0029(4)
C1 0.0189(7) 0.0166(7) 0.0188(7) 0.0057(5) -0.0027(5) -0.0051(5)
C2 0.0182(7) 0.0220(8) 0.0203(7) 0.0013(6) 0.0053(5) -0.0014(6)
C3 0.0207(7) 0.0147(7) 0.0200(7) 0.0001(5) 0.0051(6) 0.0007(5)
C4 0.0165(6) 0.0161(7) 0.0115(6) 0.0020(5) 0.0005(5) -0.0011(5)
C5 0.0149(6) 0.0133(6) 0.0158(6) -0.0001(5) 0.0033(5) 0.0026(5)
C6 0.0138(6) 0.0164(7) 0.0139(6) 0.0017(5) 0.0013(5) -0.0021(5)
C7 0.0164(6) 0.0174(7) 0.0127(6) 0.0016(5) 0.0020(5) -0.0005(5)
C8 0.0291(8) 0.0210(7) 0.0150(6) 0.0029(6) 0.0053(6) -0.0029(6)
C9 0.0428(10) 0.0195(8) 0.0293(8) -0.0022(6) 0.0072(7) -0.0027(7)
C10 0.0182(7) 0.0220(7) 0.0166(7) 0.0030(6) -0.0023(5) -0.0041(6)
C11 0.0294(8) 0.0237(8) 0.0178(7) -0.0028(6) 0.0003(6) -0.0078(6)
C12 0.0253(7) 0.0178(7) 0.0141(6) 0.0004(5) 0.0021(5) -0.0004(6)
C13 0.0226(7) 0.0136(7) 0.0283(8) -0.0010(6) -0.0011(6) 0.0014(6)
C14 0.0187(7) 0.0186(7) 0.0239(7) -0.0017(6) 0.0038(6) 0.0027(6)
C15 0.0179(7) 0.0171(7) 0.0124(6) 0.0022(5) 0.0043(5) -0.0041(5)
C16 0.0175(7) 0.0194(7) 0.0149(6) 0.0009(5) 0.0031(5) -0.0046(5)
C17 0.0247(7) 0.0189(7) 0.0211(7) 0.0028(6) 0.0086(6) 0.0015(6)
C18 0.0347(9) 0.0158(7) 0.0205(7) -0.0030(6) 0.0098(6) -0.0091(6)
C19 0.0267(8) 0.0253(8) 0.0139(6) -0.0004(6) 0.0023(6) -0.0128(6)
C20 0.0180(7) 0.0216(7) 0.0140(6) 0.0047(5) 0.0030(5) -0.0037(6)

loop_
_atom_type_symbol
_atom_type_description
_atom_type_scat_dispersion_real
_atom_type_scat_dispersion_imag
_atom_type_scat_source
C C 0.0033 0.0016 'International Tables Vol C Tables 4.2.6.8 and 6.1.1.4'
H H 0.0000 0.0000 'International Tables Vol C Tables 4.2.6.8 and 6.1.1.4'
F F 0.0171 0.0103 'International Tables Vol C Tables 4.2.6.8 and 6.1.1.4'
N N 0.0061 0.0033 'International Tables Vol C Tables 4.2.6.8 and 6.1.1.4'
O O 0.0106 0.0060 'International Tables Vol C Tables 4.2.6.8 and 6.1.1.4'

loop_
_geom_angle_atom_site_label_1
_geom_angle_atom_site_label_2
_geom_angle_atom_site_label_3
_geom_angle
C8 O2 C7 113.36(11)
C8 O3 C9 112.89(12)
O1 N1 C1 117.96(13)
O5 N1 O1 123.71(13)
O5 N1 C1 118.32(13)
C5 N2 C6 117.06(11)
C5 N2 C10 124.99(11)
C10 N2 C6 117.57(10)
C2 C1 N1 118.62(13)
C2 C1 C13 122.63(13)
C13 C1 N1 118.75(13)
C1 C2 H2 120.8
C1 C2 C3 118.49(13)
C3 C2 H2 120.8
C2 C3 H3 119.9
C2 C3 C4 120.19(13)
C4 C3 H3 119.9
C3 C4 C5 120.97(12)
C3 C4 C14 120.01(13)
C14 C4 C5 118.84(12)
O4 C5 N2 122.48(12)
O4 C5 C4 119.46(12)
N2 C5 C4 118.02(12)
N2 C6 H6 107.0
N2 C6 C7 109.33(10)
N2 C6 C15 113.08(11)
C7 C6 H6 107.0
C15 C6 H6 107.0
C15 C6 C7 113.05(11)
O2 C7 C6 104.69(10)
O2 C7 H7 110.2
O2 C7 C12 111.16(11)
C6 C7 H7 110.2
C12 C7 C6 110.21(11)
C12 C7 H7 110.2
O2 C8 H8A 109.0
O2 C8 H8B 109.0
O3 C8 O2 113.01(11)
O3 C8 H8A 109.0
O3 C8 H8B 109.0
H8A C8 H8B 107.8
O3 C9 H9A 109.5
O3 C9 H9B 109.5
O3 C9 H9C 109.5
H9A C9 H9B 109.5
H9A C9 H9C 109.5
H9B C9 H9C 109.5
N2 C10 H10A 109.7
N2 C10 H10B 109.7
N2 C10 C11 110.02(12)
H10A C10 H10B 108.2
C11 C10 H10A 109.7
C11 C10 H10B 109.7
C10 C11 H11A 109.4
C10 C11 H11B 109.4
C10 C11 C12 111.29(12)
H11A C11 H11B 108.0
C12 C11 H11A 109.4
C12 C11 H11B 109.4
C7 C12 C11 112.05(12)
C7 C12 H12A 109.2
C7 C12 H12B 109.2
C11 C12 H12A 109.2
C11 C12 H12B 109.2
H12A C12 H12B 107.9
C1 C13 H13 120.9
C14 C13 C1 118.21(13)
C14 C13 H13 120.9
C4 C14 H14 119.8
C13 C14 C4 120.46(13)
C13 C14 H14 119.8
C16 C15 C6 122.96(12)
C20 C15 C6 120.96(13)
C20 C15 C16 116.07(13)
F1 C16 C15 119.83(12)
F1 C16 C17 117.87(13)
C17 C16 C15 122.30(13)
F2 C17 C16 120.05(13)
F2 C17 C18 120.09(13)
C18 C17 C16 119.86(14)
F3 C18 C17 120.17(14)
F3 C18 C19 120.33(14)
C17 C18 C19 119.50(14)
F4 C19 C18 119.95(14)
F4 C19 C20 120.41(14)
C18 C19 C20 119.63(13)
F5 C20 C15 120.33(13)
F5 C20 C19 117.03(13)
C19 C20 C15 122.63(14)

loop_
_geom_bond_atom_site_label_1
_geom_bond_atom_site_label_2
_geom_bond_distance
F1 C16 1.3421(16)
F2 C17 1.3432(17)
F3 C18 1.3359(17)
F4 C19 1.3406(17)
F5 C20 1.3465(16)
O1 N1 1.2268(18)
O2 C7 1.4255(16)
O2 C8 1.4185(16)
O3 C8 1.3902(18)
O3 C9 1.4279(19)
O4 C5 1.2272(16)
O5 N1 1.2249(18)
N1 C1 1.4712(18)
N2 C5 1.3462(17)
N2 C6 1.4771(17)
N2 C10 1.4646(17)
C1 C2 1.377(2)
C1 C13 1.384(2)
C2 H2 0.9500
C2 C3 1.386(2)
C3 H3 0.9500
C3 C4 1.3882(19)
C4 C5 1.5058(18)
C4 C14 1.390(2)
C6 H6 1.0000
C6 C7 1.5328(18)
C6 C15 1.5143(19)
C7 H7 1.0000
C7 C12 1.5223(19)
C8 H8A 0.9900
C8 H8B 0.9900
C9 H9A 0.9800
C9 H9B 0.9800
C9 H9C 0.9800
C10 H10A 0.9900
C10 H10B 0.9900
C10 C11 1.521(2)
C11 H11A 0.9900
C11 H11B 0.9900
C11 C12 1.540(2)
C12 H12A 0.9900
C12 H12B 0.9900
C13 H13 0.9500
C13 C14 1.382(2)
C14 H14 0.9500
C15 C16 1.387(2)
C15 C20 1.3855(19)
C16 C17 1.380(2)
C17 C18 1.376(2)
C18 C19 1.376(2)
C19 C20 1.378(2)

loop_
_geom_torsion_atom_site_label_1
_geom_torsion_atom_site_label_2
_geom_torsion_atom_site_label_3
_geom_torsion_atom_site_label_4
_geom_torsion
F1 C16 C17 F2 0.73(19)
F1 C16 C17 C18 -179.61(12)
F2 C17 C18 F3 -1.5(2)
F2 C17 C18 C19 178.62(13)
F3 C18 C19 F4 0.9(2)
F3 C18 C19 C20 -178.74(12)
F4 C19 C20 F5 -0.73(19)
F4 C19 C20 C15 -179.65(12)
O1 N1 C1 C2 4.8(2)
O1 N1 C1 C13 -175.74(13)
O2 C7 C12 C11 -174.90(11)
O5 N1 C1 C2 -176.19(14)
O5 N1 C1 C13 3.3(2)
N1 C1 C2 C3 -179.61(13)
N1 C1 C13 C14 -179.96(13)
N2 C6 C7 O2 168.26(10)
N2 C6 C7 C12 48.64(14)
N2 C6 C15 C16 62.97(16)
N2 C6 C15 C20 -118.41(13)
N2 C10 C11 C12 45.38(16)
C1 C2 C3 C4 -0.6(2)
C1 C13 C14 C4 -0.2(2)
C2 C1 C13 C14 -0.5(2)
C2 C3 C4 C5 174.98(13)
C2 C3 C4 C14 -0.1(2)
C3 C4 C5 O4 -78.28(17)
C3 C4 C5 N2 104.20(15)
C3 C4 C14 C13 0.6(2)
C5 N2 C6 C7 -163.94(11)
C5 N2 C6 C15 69.14(15)
C5 N2 C10 C11 114.29(14)
C5 C4 C14 C13 -174.65(13)
C6 N2 C5 O4 -8.23(19)
C6 N2 C5 C4 169.22(11)
C6 N2 C10 C11 -58.49(16)
C6 C7 C12 C11 -59.28(15)
C6 C15 C16 F1 -0.70(19)
C6 C15 C16 C17 179.80(12)
C6 C15 C20 F5 1.35(19)
C6 C15 C20 C19 -179.76(12)
C7 O2 C8 O3 -72.12(15)
C7 C6 C15 C16 -61.95(16)
C7 C6 C15 C20 116.67(14)
C8 O2 C7 C6 150.93(11)
C8 O2 C7 C12 -90.09(13)
C9 O3 C8 O2 -71.50(15)
C10 N2 C5 O4 178.96(13)
C10 N2 C5 C4 -3.59(19)
C10 N2 C6 C7 9.41(16)
C10 N2 C6 C15 -117.50(13)
C10 C11 C12 C7 10.49(17)
C13 C1 C2 C3 1.0(2)
C14 C4 C5 O4 96.89(16)
C14 C4 C5 N2 -80.64(16)
C15 C6 C7 O2 -64.81(14)
C15 C6 C7 C12 175.57(11)
C15 C16 C17 F2 -179.77(12)
C15 C16 C17 C18 -0.1(2)
C16 C15 C20 F5 -179.94(11)
C16 C15 C20 C19 -1.06(19)
C16 C17 C18 F3 178.80(12)
C16 C17 C18 C19 -1.0(2)
C17 C18 C19 F4 -179.27(12)
C17 C18 C19 C20 1.1(2)
C18 C19 C20 F5 178.89(12)
C18 C19 C20 C15 0.0(2)
C20 C15 C16 F1 -179.38(11)
C20 C15 C16 C17 1.13(19)
